data_2210803
loop_
_publ_author_name
'Gotoh, Kazuma'
'Ishikawa, Rie'
'Ishida, Hiroyuki'

_publ_section_title
;
 Cytosinium hydrogen chloranilate monohydrate
;
_journal_coeditor_code TK2082
_journal_issue 10
_journal_name_full 'Acta Crystallographica Section E'
_journal_page_first o4738
_journal_page_last o4740
_journal_paper_doi 10.1107/S1600536806038943
_journal_volume 62
_journal_year 2006
_chemical_formula_iupac 'C4 H6 N3 O +, C6 H Cl2 O4 -, H2 O'
_chemical_formula_moiety 'C4 H6 N3 O +, C6 H Cl2 O4 -, H2 O'
_chemical_formula_sum 'C10 H9 Cl2 N3 O6'
_chemical_formula_weight 338.10
_chemical_name_systematic
;
Cytosinium hydrogen chloranilate monohydrate
;
_space_group_IT_number 14
_symmetry_cell_setting monoclinic
_symmetry_space_group_name_Hall '-P 2yn'
_symmetry_space_group_name_H-M 'P 1 21/n 1'
_cell_angle_alpha 90
_cell_angle_beta 92.3075(15)
_cell_angle_gamma 90
_cell_formula_units_Z 4
_cell_length_a 3.66560(10)
_cell_length_b 27.8941(15)
_cell_length_c 12.1499(5)
_cell_measurement_reflns_used 12606
_cell_measurement_temperature 100(2)
_cell_measurement_theta_max 30.0
_cell_measurement_theta_min 3.4
_cell_volume 1241.30(9)
_computing_cell_refinement PROCESS-AUTO
_computing_data_collection 'PROCESS-AUTO (Rigaku/MSC, 2004)'
_computing_data_reduction 'CrystalStructure (Rigaku/MSC, 2004)'
_computing_molecular_graphics 'ORTEP-3 (Farrugia, 1997)'
_computing_publication_material 'CrystalStructure and PLATON (Spek, 2003)'
_computing_structure_refinement 'SHELXL97 (Sheldrick, 1997)'
_computing_structure_solution 'SIR92 (Altomare <i>et al.</i>,  1994)'
_diffrn_ambient_temperature 100(2)
_diffrn_detector_area_resol_mean 10.00
_diffrn_measured_fraction_theta_full 0.998
_diffrn_measured_fraction_theta_max 0.997
_diffrn_measurement_device_type 'Rigaku R-AXIS RAPID'
_diffrn_measurement_method \w
_diffrn_radiation_type 'Mo K\a'
_diffrn_radiation_wavelength 0.71075
_diffrn_reflns_av_R_equivalents 0.038
_diffrn_reflns_av_sigmaI/netI 0.035
_diffrn_reflns_limit_h_max 5
_diffrn_reflns_limit_h_min -4
_diffrn_reflns_limit_k_max 39
_diffrn_reflns_limit_k_min -39
_diffrn_reflns_limit_l_max 17
_diffrn_reflns_limit_l_min -16
_diffrn_reflns_number 14606
_diffrn_reflns_theta_full 25.0
_diffrn_reflns_theta_max 30.0
_diffrn_reflns_theta_min 3.36
_diffrn_standards_number 0
_exptl_absorpt_coefficient_mu 0.557
_exptl_absorpt_correction_T_max 0.946
_exptl_absorpt_correction_T_min 0.791
_exptl_absorpt_correction_type multi-scan
_exptl_absorpt_process_details '(ABSCOR; Higashi, 1995)'
_exptl_crystal_colour black
_exptl_crystal_density_diffrn 1.809
_exptl_crystal_density_method 'not measured'
_exptl_crystal_description needle
_exptl_crystal_F_000 688.00
_exptl_crystal_size_max 0.30
_exptl_crystal_size_mid 0.15
_exptl_crystal_size_min 0.10
_refine_diff_density_max 0.43
_refine_diff_density_min -0.32
_refine_ls_extinction_method none
_refine_ls_goodness_of_fit_ref 1.05
_refine_ls_hydrogen_treatment refall
_refine_ls_number_parameters 227
_refine_ls_number_reflns 3612
_refine_ls_number_restraints 0
_refine_ls_restrained_S_all 1.05
_refine_ls_R_factor_all 0.034
_refine_ls_R_factor_gt 0.028
_refine_ls_shift/su_max 0.001
_refine_ls_shift/su_mean 0.000
_refine_ls_structure_factor_coef Fsqd
_refine_ls_weighting_details 'w = 1/[\s^2^(Fo^2^)+(0.0432P)^2^+0.179P] where P=(Fo^2^+2Fc^2^)/3'
_refine_ls_weighting_scheme calc
_refine_ls_wR_factor_gt 0.071
_refine_ls_wR_factor_ref 0.073
_reflns_number_gt 3126
_reflns_number_total 3612
_reflns_threshold_expression I>2\s(I)
_cod_data_source_file tk2082.cif
_cod_data_source_block I
_cod_original_sg_symbol_H-M 'P 21/n'
_cod_database_code 2210803
_cod_database_fobs_code 2210803

loop_
_symmetry_equiv_pos_as_xyz
+X,+Y,+Z
1/2-X,1/2+Y,1/2-Z
-X,-Y,-Z
1/2+X,1/2-Y,1/2+Z

loop_
_atom_site_type_symbol
_atom_site_label
_atom_site_fract_x
_atom_site_fract_y
_atom_site_fract_z
_atom_site_U_iso_or_equiv
_atom_site_adp_type
_atom_site_calc_flag
_atom_site_occupancy
Cl Cl1 -0.22581(7) 0.262269(9) 0.75081(2) 0.01180(7) Uani d 1
Cl Cl2 0.34798(7) 0.076572(9) 1.00628(2) 0.01275(7) Uani d 1
O O1 0.1528(2) 0.17813(3) 0.66155(6) 0.01412(16) Uani d 1
O O2 -0.2709(2) 0.24031(3) 0.99217(7) 0.01418(17) Uani d 1
O O3 -0.0399(2) 0.16335(3) 1.09508(6) 0.01288(16) Uani d 1
O O4 0.4279(2) 0.10094(3) 0.76694(6) 0.01475(16) Uani d 1
O O5 0.7380(2) 0.02860(3) 0.58994(7) 0.01783(18) Uani d 1
O O6 0.8220(4) 0.00866(4) 0.82335(9) 0.0296(2) Uani d 1
N N1 0.5984(3) 0.10616(4) 0.54681(8) 0.01176(18) Uani d 1
N N2 0.8539(3) 0.05598(4) 0.41797(7) 0.01212(18) Uani d 1
N N3 0.9825(3) 0.08197(4) 0.24326(8) 0.01398(19) Uani d 1
C C1 0.1103(3) 0.17529(4) 0.76043(8) 0.01019(19) Uani d 1
C C2 -0.0715(3) 0.21234(4) 0.82224(8) 0.01013(19) Uani d 1
C C3 -0.1105(3) 0.20725(4) 0.93190(8) 0.01053(19) Uani d 1
C C4 0.0207(3) 0.16323(4) 0.99421(8) 0.01012(19) Uani d 1
C C5 0.1982(3) 0.12719(4) 0.93569(8) 0.01075(19) Uani d 1
C C6 0.2591(3) 0.13064(4) 0.82254(8) 0.01054(19) Uani d 1
C C7 0.7305(3) 0.06176(4) 0.52344(8) 0.0120(2) Uani d 1
C C8 0.8598(3) 0.09139(4) 0.34066(8) 0.01066(19) Uani d 1
C C9 0.7337(3) 0.13753(4) 0.37142(9) 0.0122(2) Uani d 1
C C10 0.6070(3) 0.14339(4) 0.47383(9) 0.0121(2) Uani d 1
H H1 -0.256(6) 0.2282(8) 1.0545(16) 0.040(5) Uiso d 1
H H2 0.531(5) 0.1091(6) 0.6079(14) 0.024(4) Uiso d 1
H H3 0.936(5) 0.0290(6) 0.4057(13) 0.022(4) Uiso d 1
H H4 1.047(5) 0.0538(7) 0.2262(14) 0.027(4) Uiso d 1
H H5 0.979(4) 0.1049(6) 0.1958(13) 0.023(4) Uiso d 1
H H6 0.741(4) 0.1640(6) 0.3230(12) 0.015(4) Uiso d 1
H H7 0.517(4) 0.1721(6) 0.4986(11) 0.009(3) Uiso d 1
H H8 0.744(7) 0.0292(10) 0.787(2) 0.059(7) Uiso d 1
H H9 0.939(8) 0.0208(10) 0.871(2) 0.075(9) Uiso d 1

loop_
_atom_site_aniso_label
_atom_site_aniso_U_11
_atom_site_aniso_U_22
_atom_site_aniso_U_33
_atom_site_aniso_U_12
_atom_site_aniso_U_13
_atom_site_aniso_U_23
Cl1 0.01376(12) 0.00977(12) 0.01182(12) 0.00081(8) 0.00003(9) 0.00180(8)
Cl2 0.01590(13) 0.01223(13) 0.01025(12) 0.00296(9) 0.00202(9) 0.00275(8)
O1 0.0184(4) 0.0153(4) 0.0088(3) 0.0013(3) 0.0027(3) 0.0007(3)
O2 0.0202(4) 0.0130(4) 0.0095(3) 0.0037(3) 0.0028(3) -0.0016(3)
O3 0.0174(4) 0.0136(4) 0.0079(3) -0.0002(3) 0.0024(3) -0.0010(3)
O4 0.0203(4) 0.0137(4) 0.0105(3) 0.0045(3) 0.0037(3) -0.0006(3)
O5 0.0281(5) 0.0137(4) 0.0122(4) 0.0055(3) 0.0070(3) 0.0036(3)
O6 0.0549(7) 0.0146(5) 0.0187(4) 0.0101(5) -0.0028(5) -0.0004(4)
N1 0.0156(4) 0.0113(4) 0.0086(4) 0.0013(3) 0.0034(3) -0.0007(3)
N2 0.0174(4) 0.0095(4) 0.0097(4) 0.0023(3) 0.0035(3) 0.0002(3)
N3 0.0198(5) 0.0132(5) 0.0092(4) 0.0019(4) 0.0034(4) 0.0011(3)
C1 0.0103(4) 0.0103(5) 0.0100(4) -0.0012(4) 0.0006(4) -0.0003(4)
C2 0.0116(4) 0.0088(5) 0.0100(4) 0.0007(4) 0.0002(4) 0.0005(3)
C3 0.0107(4) 0.0100(5) 0.0109(4) -0.0004(4) 0.0009(4) -0.0012(4)
C4 0.0102(4) 0.0107(5) 0.0094(4) -0.0014(4) 0.0001(4) 0.0002(4)
C5 0.0129(5) 0.0103(5) 0.0091(4) 0.0012(4) 0.0007(4) 0.0012(4)
C6 0.0111(4) 0.0106(5) 0.0099(4) -0.0007(4) 0.0004(4) -0.0004(4)
C7 0.0144(5) 0.0120(5) 0.0098(4) 0.0005(4) 0.0015(4) 0.0002(4)
C8 0.0104(4) 0.0122(5) 0.0094(4) -0.0005(4) 0.0001(4) 0.0006(4)
C9 0.0141(5) 0.0102(5) 0.0124(5) 0.0011(4) 0.0008(4) 0.0016(4)
C10 0.0130(5) 0.0100(5) 0.0131(5) 0.0009(4) 0.0008(4) -0.0006(4)

loop_
_atom_type_symbol
_atom_type_description
_atom_type_scat_dispersion_real
_atom_type_scat_dispersion_imag
_atom_type_scat_source
C C 0.0033 0.0016 'International Tables Vol C Tables 4.2.6.8 and 6.1.1.4'
H H 0.0000 0.0000 'International Tables Vol C Tables 4.2.6.8 and 6.1.1.4'
Cl Cl 0.1484 0.1585 'International Tables Vol C Tables 4.2.6.8 and 6.1.1.4'
N N 0.0061 0.0033 'International Tables Vol C Tables 4.2.6.8 and 6.1.1.4'
O O 0.0106 0.0060 'International Tables Vol C Tables 4.2.6.8 and 6.1.1.4'

loop_
_geom_angle_atom_site_label_1
_geom_angle_atom_site_label_2
_geom_angle_atom_site_label_3
_geom_angle
C3 O2 H1 101.8(15)
H8 O6 H9 106(3)
C7 N1 C10 122.50(9)
C7 N1 H2 114.4(13)
C10 N1 H2 122.9(13)
C8 N2 C7 124.58(10)
C8 N2 H3 121.3(11)
C7 N2 H3 114.1(11)
C8 N3 H4 121.0(11)
C8 N3 H5 117.3(11)
H4 N3 H5 121.5(16)
O1 C1 C2 122.78(10)
O1 C1 C6 118.48(9)
C2 C1 C6 118.74(9)
C3 C2 C1 120.16(10)
C3 C2 Cl1 122.34(8)
C1 C2 Cl1 117.50(8)
O2 C3 C2 122.42(10)
O2 C3 C4 115.26(9)
C2 C3 C4 122.32(9)
O3 C4 C5 126.86(10)
O3 C4 C3 114.97(9)
C5 C4 C3 118.17(9)
C6 C5 C4 122.74(10)
C6 C5 Cl2 118.78(8)
C4 C5 Cl2 118.48(8)
O4 C6 C5 125.85(10)
O4 C6 C1 116.33(9)
C5 C6 C1 117.81(9)
O5 C7 N1 123.09(10)
O5 C7 N2 121.43(10)
N1 C7 N2 115.48(9)
N3 C8 N2 119.52(10)
N3 C8 C9 123.09(10)
N2 C8 C9 117.39(9)
C10 C9 C8 118.49(10)
C10 C9 H6 119.8(9)
C8 C9 H6 121.7(9)
C9 C10 N1 121.45(10)
C9 C10 H7 123.1(9)
N1 C10 H7 115.5(9)

loop_
_geom_bond_atom_site_label_1
_geom_bond_atom_site_label_2
_geom_bond_distance
Cl1 C2 1.7243(11)
Cl2 C5 1.7298(11)
O1 C1 1.2202(13)
O2 C3 1.3294(13)
O2 H1 0.83(2)
O3 C4 1.2543(12)
O4 C6 1.2486(13)
O5 C7 1.2276(14)
O6 H8 0.77(3)
O6 H9 0.78(3)
N1 C7 1.3637(14)
N1 C10 1.3667(14)
N1 H2 0.796(17)
N2 C8 1.3638(14)
N2 C7 1.3855(13)
N2 H3 0.826(17)
N3 C8 1.3094(14)
N3 H4 0.849(19)
N3 H5 0.861(16)
C1 C2 1.4549(15)
C1 C6 1.5444(15)
C2 C3 1.3531(14)
C3 C4 1.5109(15)
C4 C5 1.4061(15)
C5 C6 1.4048(14)
C8 C9 1.4227(15)
C9 C10 1.3555(15)
C9 H6 0.945(16)
C10 H7 0.921(16)

loop_
_geom_hbond_atom_site_label_D
_geom_hbond_atom_site_label_H
_geom_hbond_atom_site_label_A
_geom_hbond_site_symmetry_A
_geom_hbond_distance_DH
_geom_hbond_distance_HA
_geom_hbond_distance_DA
_geom_hbond_angle_DHA
_geom_hbond_publ_flag
N1 H2 O1 . 0.796(17) 2.475(17) 2.9707(13) 121.6(15) y
N1 H2 O4 . 0.796(17) 1.997(17) 2.7748(12) 165.6(17) y
N2 H3 O5 3_756 0.826(17) 2.002(17) 2.7973(14) 161.4(16) y
N3 H4 O6 3_756 0.849(19) 1.911(19) 2.7579(16) 175.6(18) y
N3 H5 O3 1_654 0.861(16) 2.038(16) 2.8964(13) 174.7(16) y
N3 H5 Cl2 1_654 0.861(16) 2.830(16) 3.2278(10) 110.1(12) y
O2 H1 O3 . 0.83(2) 2.03(2) 2.6084(12) 126.6(19) y
O6 H8 O4 . 0.77(3) 2.32(3) 3.0171(15) 151(2) y
O6 H8 O5 . 0.77(3) 2.39(2) 2.8942(14) 124(2) y
O6 H9 Cl2 1_655 0.78(3) 2.68(3) 3.4497(13) 169(2) y
C9 H6 Cl1 4_554 0.945(16) 2.794(16) 3.5494(12) 137.6(11) y
C10 H7 O1 . 0.921(16) 2.438(14) 3.0362(13) 122.7(12) y

loop_
_geom_torsion_atom_site_label_1
_geom_torsion_atom_site_label_2
_geom_torsion_atom_site_label_3
_geom_torsion_atom_site_label_4
_geom_torsion
O1 C1 C2 C3 -179.95(10)
C6 C1 C2 C3 -0.48(15)
O1 C1 C2 Cl1 -0.79(15)
C6 C1 C2 Cl1 178.68(7)
C1 C2 C3 O2 179.23(10)
Cl1 C2 C3 O2 0.12(15)
C1 C2 C3 C4 -1.62(16)
Cl1 C2 C3 C4 179.26(8)
O2 C3 C4 O3 0.32(14)
C2 C3 C4 O3 -178.88(10)
O2 C3 C4 C5 -178.98(9)
C2 C3 C4 C5 1.82(16)
O3 C4 C5 C6 -178.91(10)
C3 C4 C5 C6 0.30(16)
O3 C4 C5 Cl2 1.01(16)
C3 C4 C5 Cl2 -179.78(7)
C4 C5 C6 O4 176.79(11)
Cl2 C5 C6 O4 -3.14(16)
C4 C5 C6 C1 -2.30(16)
Cl2 C5 C6 C1 177.78(7)
O1 C1 C6 O4 2.75(15)
C2 C1 C6 O4 -176.74(10)
O1 C1 C6 C5 -178.08(10)
C2 C1 C6 C5 2.43(14)
C10 N1 C7 O5 176.90(11)
C10 N1 C7 N2 -3.84(16)
C8 N2 C7 O5 -178.74(11)
C8 N2 C7 N1 1.98(16)
C7 N2 C8 N3 180.00(10)
C7 N2 C8 C9 0.72(16)
N3 C8 C9 C10 179.04(11)
N2 C8 C9 C10 -1.70(16)
C8 C9 C10 N1 -0.06(16)
C7 N1 C10 C9 3.01(17)

loop_
_cod_related_entry_id
_cod_related_entry_database
_cod_related_entry_code
1 ChemSpider 30655074
